data_4502664
loop_
_publ_author_name
'Lipstman, Sophia'
'Goldberg, Israel'

_publ_section_title
;
 Porphyrin Framework Solids. Hybrid Supramolecular Assembly Modes of
 Tetrapyridylporphyrin and Aqua Nitrates of Lanthanoid Ions
;
_journal_issue 4
_journal_name_full 'Crystal Growth &amp; Design'
_journal_page_first 1823
_journal_paper_doi 10.1021/cg901505m
_journal_volume 10
_journal_year 2010
_chemical_formula_moiety 'C40 H26 N8, Dy H6 N3 O12, 1.5(C6 H6)'
_chemical_formula_sum 'C49 H41 Dy N11 O12'
_chemical_formula_weight 1138.43
_chemical_name_systematic
; 
 ? 
;
_space_group_IT_number 2
_symmetry_cell_setting triclinic
_symmetry_space_group_name_Hall '-P 1'
_symmetry_space_group_name_H-M 'P -1'
_atom_sites_solution_hydrogens geom
_atom_sites_solution_primary direct
_atom_sites_solution_secondary difmap
_audit_creation_method SHELXL-97
_cell_angle_alpha 74.1820(10)
_cell_angle_beta 88.2478(10)
_cell_angle_gamma 88.3570(11)
_cell_formula_units_Z 2
_cell_length_a 6.42670(10)
_cell_length_b 15.3468(4)
_cell_length_c 27.4025(8)
_cell_measurement_reflns_used 7276
_cell_measurement_temperature 110(2)
_cell_measurement_theta_max 28.28
_cell_measurement_theta_min 1.41
_cell_volume 2598.55(11)
_computing_cell_refinement Denzo
_computing_data_collection 'Collect, Nonius B.V.'
_computing_data_reduction 'Denzo & Scalepack'
_computing_structure_refinement 'SHELXL-97 (Sheldrick, 1997)'
_computing_structure_solution SIR-97
_diffrn_ambient_temperature 110(2)
_diffrn_detector_area_resol_mean 12.8
_diffrn_measured_fraction_theta_full 0.987
_diffrn_measured_fraction_theta_max 0.987
_diffrn_measurement_device_type 'Nonius KappaCCD'
_diffrn_measurement_method '1 deg. \f & \w scans'
_diffrn_radiation_monochromator graphite
_diffrn_radiation_source 'fine-focus sealed tube'
_diffrn_radiation_type MoK\a
_diffrn_radiation_wavelength 0.71073
_diffrn_reflns_av_R_equivalents 0.0530
_diffrn_reflns_av_sigmaI/netI 0.0868
_diffrn_reflns_limit_h_max 8
_diffrn_reflns_limit_h_min 0
_diffrn_reflns_limit_k_max 20
_diffrn_reflns_limit_k_min -20
_diffrn_reflns_limit_l_max 36
_diffrn_reflns_limit_l_min -35
_diffrn_reflns_number 26466
_diffrn_reflns_theta_full 28.03
_diffrn_reflns_theta_max 28.03
_diffrn_reflns_theta_min 2.76
_diffrn_standards_number 0
_exptl_absorpt_coefficient_mu 1.508
_exptl_absorpt_correction_T_max 0.9284
_exptl_absorpt_correction_T_min 0.5837
_exptl_absorpt_correction_type multi-scan
_exptl_absorpt_process_details 'Blessing, 1995'
_exptl_crystal_colour red
_exptl_crystal_density_diffrn 1.455
_exptl_crystal_density_method 'not measured'
_exptl_crystal_description needles
_exptl_crystal_F_000 1148
_exptl_crystal_size_max 0.40
_exptl_crystal_size_mid 0.10
_exptl_crystal_size_min 0.05
_platon_squeeze_details
;
;
_refine_diff_density_max 2.694
_refine_diff_density_min -1.907
_refine_diff_density_rms 0.134
_refine_ls_extinction_method none
_refine_ls_goodness_of_fit_ref 0.977
_refine_ls_hydrogen_treatment constr
_refine_ls_matrix_type full
_refine_ls_number_parameters 658
_refine_ls_number_reflns 12451
_refine_ls_number_restraints 0
_refine_ls_restrained_S_all 0.977
_refine_ls_R_factor_all 0.0780
_refine_ls_R_factor_gt 0.0486
_refine_ls_shift/su_max 0.001
_refine_ls_shift/su_mean 0.000
_refine_ls_structure_factor_coef Fsqd
_refine_ls_weighting_details 'calc w=1/[\s^2^(Fo^2^)+(0.0652P)^2^+0.0000P] where P=(Fo^2^+2Fc^2^)/3'
_refine_ls_weighting_scheme calc
_refine_ls_wR_factor_gt 0.1072
_refine_ls_wR_factor_ref 0.1160
_reflns_number_gt 9176
_reflns_number_total 12451
_reflns_threshold_expression >2sigma(I)
_cod_data_source_file cg901505m_si_001.cif
_cod_data_source_block 5
_cod_database_code 4502664

loop_
_symmetry_equiv_pos_as_xyz
'x, y, z'
'-x, -y, -z'

loop_
_atom_site_label
_atom_site_type_symbol
_atom_site_fract_x
_atom_site_fract_y
_atom_site_fract_z
_atom_site_U_iso_or_equiv
_atom_site_adp_type
_atom_site_occupancy
_atom_site_symmetry_multiplicity
_atom_site_calc_flag
_atom_site_refinement_flags
C1 C 0.8009(6) -0.1452(3) 0.58682(15) 0.0241(9) Uani 1 1 d .
C2 C 0.6235(7) -0.1610(3) 0.62096(16) 0.0298(10) Uani 1 1 d .
H2 H 0.5931 -0.2159 0.6459 0.036 Uiso 1 1 calc R
C3 C 0.5085(6) -0.0842(3) 0.61135(15) 0.0287(9) Uani 1 1 d .
H3 H 0.3799 -0.0751 0.6275 0.034 Uiso 1 1 calc R
C4 C 0.6176(6) -0.0175(3) 0.57159(14) 0.0217(8) Uani 1 1 d .
C5 C 0.5512(6) 0.0725(3) 0.55207(14) 0.0215(8) Uani 1 1 d .
C6 C 0.6454(6) 0.1354(3) 0.51149(14) 0.0217(8) Uani 1 1 d .
C7 C 0.5964(6) 0.2305(3) 0.49396(16) 0.0281(9) Uani 1 1 d .
H7 H 0.4883 0.2616 0.5072 0.034 Uiso 1 1 calc R
C8 C 0.7297(6) 0.2681(3) 0.45558(16) 0.0276(9) Uani 1 1 d .
H8 H 0.7304 0.3298 0.4364 0.033 Uiso 1 1 calc R
C9 C 0.8700(6) 0.1979(3) 0.44893(15) 0.0236(9) Uani 1 1 d .
C10 C 1.0425(6) 0.2092(3) 0.41511(15) 0.0239(9) Uani 1 1 d .
N11 N 0.7934(5) -0.0576(2) 0.55694(12) 0.0207(7) Uani 1 1 d .
H11 H 0.8840 -0.0320 0.5330 0.025 Uiso 0.50 1 calc PR
N12 N 0.8127(5) 0.1180(2) 0.48289(12) 0.0207(7) Uani 1 1 d .
H12 H 0.8730 0.0647 0.4858 0.025 Uiso 0.50 1 calc PR
C13 C 0.3734(6) 0.1061(3) 0.57855(15) 0.0237(9) Uani 1 1 d .
C14 C 0.3755(7) 0.0974(3) 0.63113(15) 0.0271(9) Uani 1 1 d .
H14 H 0.4885 0.0668 0.6507 0.033 Uiso 1 1 calc R
C15 C 0.2131(7) 0.1333(3) 0.65394(16) 0.0298(10) Uani 1 1 d .
H15 H 0.2163 0.1257 0.6895 0.036 Uiso 1 1 calc R
N16 N 0.0514(5) 0.1784(2) 0.62855(13) 0.0295(8) Uani 1 1 d .
C17 C 0.0450(6) 0.1854(3) 0.57870(16) 0.0314(10) Uani 1 1 d .
H17 H -0.0705 0.2163 0.5603 0.038 Uiso 1 1 calc R
C18 C 0.1998(6) 0.1495(3) 0.55287(16) 0.0284(9) Uani 1 1 d .
H18 H 0.1870 0.1547 0.5177 0.034 Uiso 1 1 calc R
C19 C 1.0643(6) 0.3023(3) 0.37924(15) 0.0235(8) Uani 1 1 d .
C20 C 0.9207(7) 0.3358(3) 0.34197(17) 0.0380(11) Uani 1 1 d .
H20 H 0.8038 0.3009 0.3394 0.046 Uiso 1 1 calc R
C21 C 0.9468(8) 0.4197(3) 0.30856(17) 0.0392(11) Uani 1 1 d .
H21 H 0.8438 0.4421 0.2838 0.047 Uiso 1 1 calc R
N22 N 1.1109(6) 0.4718(2) 0.30909(13) 0.0312(8) Uani 1 1 d .
C23 C 1.2476(7) 0.4395(3) 0.34505(18) 0.0381(11) Uani 1 1 d .
H23 H 1.3636 0.4756 0.3465 0.046 Uiso 1 1 calc R
C24 C 1.2318(7) 0.3571(3) 0.38033(18) 0.0370(11) Uani 1 1 d .
H24 H 1.3347 0.3376 0.4054 0.044 Uiso 1 1 calc R
C25 C 0.1570(6) 0.6965(3) -0.03596(14) 0.0203(8) Uani 1 1 d .
C26 C 0.3023(6) 0.7540(3) -0.02207(15) 0.0224(8) Uani 1 1 d .
H26 H 0.3132 0.8174 -0.0367 0.027 Uiso 1 1 calc R
C27 C 0.4214(6) 0.7030(3) 0.01527(15) 0.0233(9) Uani 1 1 d .
H27 H 0.5281 0.7245 0.0319 0.028 Uiso 1 1 calc R
C28 C 0.3588(5) 0.6108(3) 0.02546(14) 0.0196(8) Uani 1 1 d .
C29 C 0.4319(6) 0.5365(3) 0.06318(14) 0.0211(8) Uani 1 1 d .
C30 C 0.3541(5) 0.4483(3) 0.07482(14) 0.0190(8) Uani 1 1 d .
C31 C 0.4490(6) 0.3720(3) 0.11087(14) 0.0225(8) Uani 1 1 d .
H31 H 0.5708 0.3727 0.1296 0.027 Uiso 1 1 calc R
C32 C 0.3318(6) 0.2996(3) 0.11294(15) 0.0244(9) Uani 1 1 d .
H32 H 0.3545 0.2395 0.1335 0.029 Uiso 1 1 calc R
C33 C 0.1644(6) 0.3311(3) 0.07767(14) 0.0216(8) Uani 1 1 d .
C34 C 0.0050(6) 0.2756(2) 0.07011(14) 0.0201(8) Uani 1 1 d .
N35 N 0.1994(4) 0.6095(2) -0.00651(11) 0.0176(7) Uani 1 1 d .
H35 H 0.1340 0.5607 -0.0080 0.021 Uiso 0.50 1 calc PR
N36 N 0.1841(5) 0.4223(2) 0.05443(12) 0.0200(7) Uani 1 1 d .
H36 H 0.1032 0.4566 0.0312 0.024 Uiso 0.50 1 calc PR
C37 C 0.5946(6) 0.5537(2) 0.09670(15) 0.0222(8) Uani 1 1 d .
C38 C 0.5499(6) 0.5418(3) 0.14809(15) 0.0231(8) Uani 1 1 d .
H38 H 0.4171 0.5215 0.1621 0.028 Uiso 1 1 calc R
C39 C 0.7017(6) 0.5599(3) 0.17852(15) 0.0259(9) Uani 1 1 d .
H39 H 0.6698 0.5501 0.2137 0.031 Uiso 1 1 calc R
N40 N 0.8902(5) 0.5904(2) 0.16146(13) 0.0292(8) Uani 1 1 d .
C41 C 0.9315(6) 0.6027(3) 0.11223(16) 0.0276(9) Uani 1 1 d .
H41 H 1.0647 0.6240 0.0991 0.033 Uiso 1 1 calc R
C42 C 0.7888(6) 0.5857(3) 0.07921(16) 0.0260(9) Uani 1 1 d .
H42 H 0.8251 0.5963 0.0443 0.031 Uiso 1 1 calc R
C43 C 0.0065(6) 0.1791(3) 0.09993(15) 0.0232(9) Uani 1 1 d .
C44 C 0.1632(6) 0.1184(3) 0.09373(15) 0.0269(9) Uani 1 1 d .
H44 H 0.2740 0.1379 0.0698 0.032 Uiso 1 1 calc R
C45 C 0.1560(7) 0.0296(3) 0.12263(16) 0.0292(9) Uani 1 1 d .
H45 H 0.2646 -0.0110 0.1181 0.035 Uiso 1 1 calc R
N46 N 0.0041(5) -0.0023(2) 0.15662(13) 0.0299(8) Uani 1 1 d .
C47 C -0.1468(7) 0.0563(3) 0.16216(17) 0.0315(10) Uani 1 1 d .
H47 H -0.2564 0.0349 0.1861 0.038 Uiso 1 1 calc R
C48 C -0.1514(6) 0.1461(3) 0.13490(16) 0.0272(9) Uani 1 1 d .
H48 H -0.2624 0.1851 0.1401 0.033 Uiso 1 1 calc R
Dy Dy 1.29893(3) 0.753688(12) 0.242786(7) 0.02131(7) Uani 1 1 d .
O49 O 1.1282(4) 0.70752(18) 0.32195(10) 0.0238(6) Uani 1 1 d .
H49A H 1.0326 0.6599 0.3288 0.036 Uiso 1 1 d R
H49B H 1.0773 0.7475 0.3450 0.036 Uiso 1 1 d R
O50 O 1.1193(4) 0.63131(18) 0.23362(10) 0.0269(6) Uani 1 1 d .
H50A H 1.1471 0.5672 0.2600 0.040 Uiso 1 1 d R
H50B H 1.0603 0.6201 0.2064 0.040 Uiso 1 1 d R
O51 O 0.9897(4) 0.82607(17) 0.21202(11) 0.0278(6) Uani 1 1 d .
H51A H 0.9956 0.8739 0.1916 0.042 Uiso 1 1 d .
H51B H 0.9012 0.7959 0.2041 0.042 Uiso 1 1 d .
N52 N 1.3811(5) 0.9360(2) 0.24523(13) 0.0269(8) Uani 1 1 d .
O53 O 1.4424(4) 0.90412(18) 0.20853(11) 0.0283(6) Uani 1 1 d .
O54 O 1.2772(4) 0.88257(19) 0.28023(11) 0.0289(7) Uani 1 1 d .
O55 O 1.4276(5) 1.0110(2) 0.24700(13) 0.0422(8) Uani 1 1 d .
N56 N 1.5287(6) 0.7691(2) 0.14898(13) 0.0296(8) Uani 1 1 d .
O57 O 1.6146(4) 0.74637(18) 0.19207(10) 0.0249(6) Uani 1 1 d .
O58 O 1.3296(4) 0.7760(2) 0.15002(11) 0.0338(7) Uani 1 1 d .
O59 O 1.6282(5) 0.7843(2) 0.10879(11) 0.0397(8) Uani 1 1 d .
N60 N 1.6200(5) 0.6497(2) 0.30554(13) 0.0253(7) Uani 1 1 d .
O61 O 1.4903(4) 0.61203(17) 0.28442(10) 0.0251(6) Uani 1 1 d .
O62 O 1.6009(4) 0.73462(18) 0.29821(10) 0.0275(6) Uani 1 1 d .
O63 O 1.7558(5) 0.6046(2) 0.33266(12) 0.0404(8) Uani 1 1 d .
C64 C 0.8454(10) 0.1355(4) 0.2734(2) 0.0572(16) Uani 1 1 d .
H64 H 0.8240 0.0746 0.2924 0.069 Uiso 1 1 calc R
C65 C 1.0466(10) 0.1663(5) 0.2593(2) 0.0646(17) Uani 1 1 d .
H65 H 1.1644 0.1274 0.2694 0.078 Uiso 1 1 calc R
C66 C 1.0705(9) 0.2555(5) 0.2300(2) 0.0591(16) Uani 1 1 d .
H66 H 1.2058 0.2774 0.2192 0.071 Uiso 1 1 calc R
C67 C 0.9055(10) 0.3102(4) 0.2171(2) 0.0567(15) Uani 1 1 d .
H67 H 0.9235 0.3710 0.1974 0.068 Uiso 1 1 calc R
C68 C 0.7097(9) 0.2793(4) 0.2319(2) 0.0551(15) Uani 1 1 d .
H68 H 0.5926 0.3190 0.2227 0.066 Uiso 1 1 calc R
C69 C 0.6815(8) 0.1930(4) 0.25964(19) 0.0494(14) Uani 1 1 d .
H69 H 0.5446 0.1725 0.2696 0.059 Uiso 1 1 calc R
C70 C 0.8114(10) 0.9718(4) 0.0232(2) 0.0610(17) Uani 1 1 d .
H70 H 0.6815 0.9525 0.0395 0.073 Uiso 1 1 calc R
C71 C 0.9902(10) 0.9210(4) 0.0390(2) 0.0576(16) Uani 1 1 d .
H71 H 0.9827 0.8665 0.0657 0.069 Uiso 1 1 calc R
C72 C 0.8207(9) 1.0506(4) -0.0161(2) 0.0596(16) Uani 1 1 d .
H72 H 0.6972 1.0848 -0.0272 0.072 Uiso 1 1 calc R

loop_
_atom_site_aniso_label
_atom_site_aniso_U_11
_atom_site_aniso_U_22
_atom_site_aniso_U_33
_atom_site_aniso_U_23
_atom_site_aniso_U_13
_atom_site_aniso_U_12
C1 0.026(2) 0.026(2) 0.019(2) -0.0042(18) -0.0002(16) -0.0059(17)
C2 0.034(2) 0.028(2) 0.027(2) -0.0070(19) 0.0075(18) -0.0030(19)
C3 0.028(2) 0.032(2) 0.024(2) -0.0053(19) 0.0056(17) -0.0045(19)
C4 0.024(2) 0.024(2) 0.017(2) -0.0057(17) -0.0020(15) -0.0023(17)
C5 0.0208(19) 0.025(2) 0.021(2) -0.0086(18) -0.0035(15) -0.0006(16)
C6 0.0188(19) 0.026(2) 0.020(2) -0.0062(18) -0.0040(15) 0.0014(16)
C7 0.024(2) 0.029(2) 0.031(2) -0.0066(19) -0.0042(17) 0.0046(17)
C8 0.026(2) 0.023(2) 0.030(2) -0.0010(19) -0.0041(18) 0.0010(17)
C9 0.026(2) 0.023(2) 0.020(2) -0.0022(18) -0.0046(16) -0.0040(17)
C10 0.025(2) 0.024(2) 0.022(2) -0.0038(18) -0.0082(16) -0.0029(17)
N11 0.0182(16) 0.0219(18) 0.0207(17) -0.0037(15) 0.0002(13) -0.0002(13)
N12 0.0208(16) 0.0205(17) 0.0197(17) -0.0036(14) -0.0021(13) -0.0024(13)
C13 0.024(2) 0.023(2) 0.026(2) -0.0079(18) -0.0025(17) -0.0074(17)
C14 0.036(2) 0.023(2) 0.023(2) -0.0078(18) -0.0014(18) -0.0021(18)
C15 0.042(3) 0.028(2) 0.022(2) -0.0100(19) 0.0040(19) -0.004(2)
N16 0.031(2) 0.032(2) 0.029(2) -0.0141(17) 0.0043(15) -0.0027(16)
C17 0.026(2) 0.041(3) 0.031(2) -0.015(2) -0.0038(18) -0.0005(19)
C18 0.028(2) 0.038(2) 0.023(2) -0.013(2) -0.0063(17) -0.0018(19)
C19 0.026(2) 0.023(2) 0.021(2) -0.0040(17) -0.0028(16) 0.0003(16)
C20 0.043(3) 0.037(3) 0.030(3) -0.001(2) -0.013(2) -0.012(2)
C21 0.050(3) 0.037(3) 0.028(3) -0.002(2) -0.014(2) -0.007(2)
N22 0.042(2) 0.0230(19) 0.0250(19) 0.0009(16) -0.0032(16) -0.0036(16)
C23 0.039(3) 0.030(3) 0.039(3) 0.002(2) -0.004(2) -0.010(2)
C24 0.034(2) 0.037(3) 0.037(3) -0.004(2) -0.009(2) -0.008(2)
C25 0.022(2) 0.022(2) 0.017(2) -0.0049(17) -0.0022(15) -0.0006(16)
C26 0.027(2) 0.019(2) 0.021(2) -0.0043(17) -0.0034(16) -0.0046(16)
C27 0.023(2) 0.025(2) 0.023(2) -0.0078(18) -0.0015(16) -0.0059(16)
C28 0.0158(18) 0.026(2) 0.019(2) -0.0097(17) -0.0037(15) -0.0005(15)
C29 0.0194(19) 0.026(2) 0.020(2) -0.0089(17) -0.0014(15) 0.0009(16)
C30 0.0167(18) 0.024(2) 0.0161(19) -0.0053(17) -0.0022(14) 0.0017(15)
C31 0.023(2) 0.028(2) 0.018(2) -0.0080(17) -0.0079(15) 0.0029(17)
C32 0.022(2) 0.026(2) 0.023(2) -0.0043(18) -0.0059(16) 0.0033(17)
C33 0.022(2) 0.026(2) 0.017(2) -0.0059(17) -0.0022(15) -0.0004(16)
C34 0.0229(19) 0.020(2) 0.0162(19) -0.0039(16) 0.0007(15) -0.0003(16)
N35 0.0165(15) 0.0210(17) 0.0151(16) -0.0043(14) -0.0022(12) 0.0008(13)
N36 0.0214(16) 0.0210(17) 0.0178(17) -0.0053(14) -0.0048(13) 0.0009(13)
C37 0.025(2) 0.018(2) 0.026(2) -0.0099(17) -0.0061(16) 0.0035(16)
C38 0.025(2) 0.024(2) 0.022(2) -0.0095(18) -0.0017(16) -0.0032(16)
C39 0.037(2) 0.021(2) 0.020(2) -0.0067(18) -0.0047(17) 0.0040(18)
N40 0.0279(19) 0.031(2) 0.033(2) -0.0156(17) -0.0077(15) 0.0034(15)
C41 0.023(2) 0.035(2) 0.029(2) -0.016(2) 0.0004(17) -0.0009(18)
C42 0.022(2) 0.035(2) 0.024(2) -0.0129(19) -0.0061(16) 0.0007(18)
C43 0.027(2) 0.023(2) 0.021(2) -0.0067(17) -0.0063(16) -0.0009(17)
C44 0.029(2) 0.027(2) 0.024(2) -0.0062(19) -0.0011(17) -0.0019(18)
C45 0.030(2) 0.026(2) 0.031(2) -0.007(2) -0.0009(18) 0.0048(18)
N46 0.033(2) 0.0256(19) 0.029(2) -0.0023(16) -0.0048(16) 0.0002(16)
C47 0.028(2) 0.030(2) 0.034(3) -0.004(2) 0.0009(19) -0.0054(19)
C48 0.025(2) 0.026(2) 0.030(2) -0.0052(19) 0.0000(17) -0.0014(17)
Dy 0.02018(10) 0.02234(12) 0.02199(11) -0.00662(8) -0.00123(7) -0.00368(7)
O49 0.0257(14) 0.0254(15) 0.0199(14) -0.0056(12) 0.0019(11) -0.0036(12)
O50 0.0395(17) 0.0236(15) 0.0171(14) -0.0024(12) -0.0140(12) -0.0083(12)
O51 0.0239(15) 0.0202(15) 0.0346(17) 0.0013(13) -0.0051(12) -0.0039(12)
N52 0.0283(18) 0.0208(18) 0.034(2) -0.0111(17) -0.0025(15) -0.0023(15)
O53 0.0292(15) 0.0268(16) 0.0292(16) -0.0085(13) 0.0065(12) -0.0050(12)
O54 0.0285(15) 0.0299(16) 0.0280(16) -0.0073(14) 0.0035(12) -0.0049(13)
O55 0.048(2) 0.0267(17) 0.055(2) -0.0163(16) 0.0112(17) -0.0138(15)
N56 0.037(2) 0.030(2) 0.024(2) -0.0095(17) 0.0011(16) -0.0114(16)
O57 0.0271(15) 0.0285(16) 0.0187(15) -0.0057(13) -0.0006(11) 0.0004(12)
O58 0.0259(16) 0.051(2) 0.0266(16) -0.0128(15) -0.0014(12) -0.0088(14)
O59 0.0446(19) 0.050(2) 0.0245(17) -0.0107(15) 0.0087(14) -0.0079(16)
N60 0.0195(17) 0.027(2) 0.0273(19) -0.0037(16) 0.0010(14) -0.0003(14)
O61 0.0219(14) 0.0250(15) 0.0282(16) -0.0064(13) -0.0036(12) -0.0032(11)
O62 0.0320(16) 0.0221(15) 0.0291(16) -0.0075(13) -0.0065(13) -0.0022(12)
O63 0.0286(17) 0.0382(18) 0.046(2) 0.0043(16) -0.0141(14) -0.0008(14)
C64 0.088(5) 0.049(3) 0.036(3) -0.012(3) 0.009(3) -0.009(3)
C65 0.061(4) 0.092(5) 0.048(4) -0.032(4) -0.017(3) 0.028(4)
C66 0.042(3) 0.091(5) 0.051(4) -0.030(4) 0.011(3) -0.023(3)
C67 0.079(4) 0.058(4) 0.033(3) -0.011(3) -0.002(3) -0.014(3)
C68 0.050(3) 0.083(4) 0.039(3) -0.027(3) -0.011(3) 0.010(3)
C69 0.046(3) 0.075(4) 0.034(3) -0.025(3) 0.006(2) -0.021(3)
C70 0.064(4) 0.071(4) 0.058(4) -0.034(4) 0.020(3) -0.023(3)
C71 0.084(5) 0.049(3) 0.044(3) -0.018(3) 0.003(3) -0.021(3)
C72 0.064(4) 0.058(4) 0.069(4) -0.038(4) 0.006(3) -0.004(3)

loop_
_atom_type_symbol
_atom_type_description
_atom_type_scat_dispersion_real
_atom_type_scat_dispersion_imag
_atom_type_scat_source
C C 0.0033 0.0016 'International Tables Vol C Tables 4.2.6.8 and 6.1.1.4'
H H 0.0000 0.0000 'International Tables Vol C Tables 4.2.6.8 and 6.1.1.4'
N N 0.0061 0.0033 'International Tables Vol C Tables 4.2.6.8 and 6.1.1.4'
O O 0.0106 0.0060 'International Tables Vol C Tables 4.2.6.8 and 6.1.1.4'
Dy Dy -0.1892 4.4098 'International Tables Vol C Tables 4.2.6.8 and 6.1.1.4'

loop_
_geom_angle_atom_site_label_1
_geom_angle_atom_site_label_2
_geom_angle_atom_site_label_3
_geom_angle
_geom_angle_site_symmetry_1
_geom_angle_site_symmetry_3
N11 C1 C10 125.5(3) . 2_756
N11 C1 C2 109.5(3) . .
C10 C1 C2 125.0(4) 2_756 .
C3 C2 C1 107.6(4) . .
C3 C2 H2 126.2 . .
C1 C2 H2 126.2 . .
C2 C3 C4 107.1(4) . .
C2 C3 H3 126.5 . .
C4 C3 H3 126.5 . .
N11 C4 C5 126.4(3) . .
N11 C4 C3 108.9(3) . .
C5 C4 C3 124.7(4) . .
C6 C5 C4 125.4(4) . .
C6 C5 C13 116.8(3) . .
C4 C5 C13 117.7(3) . .
N12 C6 C5 125.6(3) . .
N12 C6 C7 107.4(3) . .
C5 C6 C7 126.9(4) . .
C8 C7 C6 108.4(4) . .
C8 C7 H7 125.8 . .
C6 C7 H7 125.8 . .
C7 C8 C9 107.4(4) . .
C7 C8 H8 126.3 . .
C9 C8 H8 126.3 . .
N12 C9 C10 125.7(4) . .
N12 C9 C8 108.2(3) . .
C10 C9 C8 126.1(4) . .
C1 C10 C9 127.1(4) 2_756 .
C1 C10 C19 117.2(3) 2_756 .
C9 C10 C19 115.6(3) . .
C1 N11 C4 106.9(3) . .
C1 N11 H11 126.6 . .
C4 N11 H11 126.6 . .
C6 N12 C9 108.6(3) . .
C6 N12 H12 125.7 . .
C9 N12 H12 125.7 . .
C18 C13 C14 116.5(4) . .
C18 C13 C5 122.2(4) . .
C14 C13 C5 121.3(4) . .
C15 C14 C13 119.8(4) . .
C15 C14 H14 120.1 . .
C13 C14 H14 120.1 . .
N16 C15 C14 123.3(4) . .
N16 C15 H15 118.4 . .
C14 C15 H15 118.4 . .
C15 N16 C17 117.6(4) . .
N16 C17 C18 122.9(4) . .
N16 C17 H17 118.6 . .
C18 C17 H17 118.6 . .
C17 C18 C13 119.9(4) . .
C17 C18 H18 120.1 . .
C13 C18 H18 120.1 . .
C20 C19 C24 116.7(4) . .
C20 C19 C10 120.7(4) . .
C24 C19 C10 122.5(4) . .
C21 C20 C19 119.9(4) . .
C21 C20 H20 120.0 . .
C19 C20 H20 120.0 . .
N22 C21 C20 123.3(4) . .
N22 C21 H21 118.4 . .
C20 C21 H21 118.4 . .
C23 N22 C21 116.6(4) . .
N22 C23 C24 123.9(4) . .
N22 C23 H23 118.0 . .
C24 C23 H23 118.0 . .
C23 C24 C19 119.6(4) . .
C23 C24 H24 120.2 . .
C19 C24 H24 120.2 . .
N35 C25 C34 127.1(3) . 2_565
N35 C25 C26 106.6(3) . .
C34 C25 C26 126.2(4) 2_565 .
C27 C26 C25 108.5(3) . .
C27 C26 H26 125.7 . .
C25 C26 H26 125.7 . .
C26 C27 C28 108.2(3) . .
C26 C27 H27 125.9 . .
C28 C27 H27 125.9 . .
N35 C28 C29 125.5(3) . .
N35 C28 C27 107.0(3) . .
C29 C28 C27 127.4(3) . .
C28 C29 C30 125.7(3) . .
C28 C29 C37 117.1(3) . .
C30 C29 C37 117.0(3) . .
N36 C30 C29 126.1(3) . .
N36 C30 C31 110.7(3) . .
C29 C30 C31 123.2(3) . .
C32 C31 C30 106.9(3) . .
C32 C31 H31 126.6 . .
C30 C31 H31 126.6 . .
C31 C32 C33 106.7(3) . .
C31 C32 H32 126.6 . .
C33 C32 H32 126.6 . .
N36 C33 C34 126.2(4) . .
N36 C33 C32 109.9(3) . .
C34 C33 C32 123.9(4) . .
C25 C34 C33 125.3(4) 2_565 .
C25 C34 C43 116.2(3) 2_565 .
C33 C34 C43 118.5(3) . .
C28 N35 C25 109.7(3) . .
C28 N35 H35 125.2 . .
C25 N35 H35 125.2 . .
C30 N36 C33 105.8(3) . .
C30 N36 H36 127.1 . .
C33 N36 H36 127.1 . .
C42 C37 C38 116.8(3) . .
C42 C37 C29 123.3(4) . .
C38 C37 C29 119.8(3) . .
C39 C38 C37 119.0(4) . .
C39 C38 H38 120.5 . .
C37 C38 H38 120.5 . .
N40 C39 C38 124.0(4) . .
N40 C39 H39 118.0 . .
C38 C39 H39 118.0 . .
C41 N40 C39 116.8(3) . .
N40 C41 C42 122.9(4) . .
N40 C41 H41 118.5 . .
C42 C41 H41 118.5 . .
C37 C42 C41 120.5(4) . .
C37 C42 H42 119.7 . .
C41 C42 H42 119.7 . .
C48 C43 C44 117.4(4) . .
C48 C43 C34 120.5(4) . .
C44 C43 C34 122.0(4) . .
C45 C44 C43 119.3(4) . .
C45 C44 H44 120.4 . .
C43 C44 H44 120.4 . .
N46 C45 C44 123.3(4) . .
N46 C45 H45 118.3 . .
C44 C45 H45 118.3 . .
C47 N46 C45 117.1(4) . .
N46 C47 C48 123.3(4) . .
N46 C47 H47 118.3 . .
C48 C47 H47 118.3 . .
C47 C48 C43 119.5(4) . .
C47 C48 H48 120.2 . .
C43 C48 H48 120.2 . .
O50 Dy O51 80.40(9) . .
O50 Dy O49 79.27(9) . .
O51 Dy O49 86.97(10) . .
O50 Dy O53 151.44(10) . .
O51 Dy O53 83.50(9) . .
O49 Dy O53 123.34(9) . .
O50 Dy O57 101.63(9) . .
O51 Dy O57 125.44(9) . .
O49 Dy O57 147.48(9) . .
O53 Dy O57 69.30(9) . .
O50 Dy O62 121.79(9) . .
O51 Dy O62 151.26(10) . .
O49 Dy O62 80.46(9) . .
O53 Dy O62 82.08(9) . .
O57 Dy O62 71.46(9) . .
O50 Dy O54 143.46(9) . .
O51 Dy O54 76.93(10) . .
O49 Dy O54 71.32(9) . .
O53 Dy O54 52.10(9) . .
O57 Dy O54 114.85(9) . .
O62 Dy O54 74.59(9) . .
O50 Dy O58 78.77(9) . .
O51 Dy O58 75.65(10) . .
O49 Dy O58 153.92(9) . .
O53 Dy O58 74.46(9) . .
O57 Dy O58 52.26(9) . .
O62 Dy O58 123.46(9) . .
O54 Dy O58 121.76(10) . .
O50 Dy O61 70.58(9) . .
O51 Dy O61 149.08(9) . .
O49 Dy O61 77.56(9) . .
O53 Dy O61 127.35(9) . .
O57 Dy O61 72.36(9) . .
O62 Dy O61 51.91(8) . .
O54 Dy O61 121.48(9) . .
O58 Dy O61 107.88(10) . .
O50 Dy N52 159.71(10) . .
O51 Dy N52 79.47(9) . .
O49 Dy N52 97.16(9) . .
O53 Dy N52 26.20(9) . .
O57 Dy N52 92.08(9) . .
O62 Dy N52 76.63(9) . .
O54 Dy N52 25.90(9) . .
O58 Dy N52 98.56(10) . .
O61 Dy N52 128.53(9) . .
O50 Dy N56 91.84(9) . .
O51 Dy N56 100.24(10) . .
O49 Dy N56 167.54(9) . .
O53 Dy N56 67.99(9) . .
O57 Dy N56 26.07(9) . .
O62 Dy N56 97.19(10) . .
O54 Dy N56 120.05(9) . .
O58 Dy N56 26.30(10) . .
O61 Dy N56 91.32(10) . .
N52 Dy N56 94.16(10) . .
O50 Dy N60 96.23(9) . .
O51 Dy N60 164.89(10) . .
O49 Dy N60 77.93(9) . .
O53 Dy N60 105.04(9) . .
O57 Dy N60 69.63(9) . .
O62 Dy N60 25.96(9) . .
O54 Dy N60 98.27(10) . .
O58 Dy N60 118.36(10) . .
O61 Dy N60 25.96(8) . .
N52 Dy N60 102.58(10) . .
N56 Dy N60 94.56(10) . .
Dy O49 H49A 120.4 . .
Dy O49 H49B 127.7 . .
H49A O49 H49B 104.3 . .
Dy O50 H50A 118.0 . .
Dy O50 H50B 132.0 . .
H50A O50 H50B 106.5 . .
Dy O51 H51A 118.1 . .
Dy O51 H51B 117.6 . .
H51A O51 H51B 109.5 . .
O55 N52 O54 122.7(3) . .
O55 N52 O53 121.7(3) . .
O54 N52 O53 115.5(3) . .
O55 N52 Dy 176.1(3) . .
O54 N52 Dy 58.26(17) . .
O53 N52 Dy 57.26(17) . .
N52 O53 Dy 96.5(2) . .
N52 O54 Dy 95.8(2) . .
O59 N56 O57 122.9(4) . .
O59 N56 O58 121.4(4) . .
O57 N56 O58 115.7(3) . .
O59 N56 Dy 173.9(3) . .
O57 N56 Dy 57.31(18) . .
O58 N56 Dy 58.79(19) . .
N56 O57 Dy 96.6(2) . .
N56 O58 Dy 94.9(2) . .
O63 N60 O61 120.8(3) . .
O63 N60 O62 122.1(3) . .
O61 N60 O62 117.1(3) . .
O63 N60 Dy 179.4(3) . .
O61 N60 Dy 58.81(18) . .
O62 N60 Dy 58.30(18) . .
N60 O61 Dy 95.2(2) . .
N60 O62 Dy 95.7(2) . .
C69 C64 C65 119.4(5) . .
C69 C64 H64 120.3 . .
C65 C64 H64 120.3 . .
C66 C65 C64 118.4(5) . .
C66 C65 H65 120.8 . .
C64 C65 H65 120.8 . .
C67 C66 C65 120.5(5) . .
C67 C66 H66 119.8 . .
C65 C66 H66 119.8 . .
C66 C67 C68 120.3(6) . .
C66 C67 H67 119.9 . .
C68 C67 H67 119.9 . .
C69 C68 C67 120.5(6) . .
C69 C68 H68 119.7 . .
C67 C68 H68 119.7 . .
C64 C69 C68 120.8(5) . .
C64 C69 H69 119.6 . .
C68 C69 H69 119.6 . .
C71 C70 C72 120.4(5) . .
C71 C70 H70 119.8 . .
C72 C70 H70 119.8 . .
C70 C71 C72 119.9(6) . 2_775
C70 C71 H71 120.0 . .
C72 C71 H71 120.0 2_775 .
C71 C72 C70 119.7(6) 2_775 .
C71 C72 H72 120.2 2_775 .
C70 C72 H72 120.2 . .

loop_
_geom_bond_atom_site_label_1
_geom_bond_atom_site_label_2
_geom_bond_distance
_geom_bond_site_symmetry_2
C1 N11 1.370(5) .
C1 C10 1.395(6) 2_756
C1 C2 1.436(5) .
C2 C3 1.341(6) .
C2 H2 0.9500 .
C3 C4 1.453(5) .
C3 H3 0.9500 .
C4 N11 1.373(5) .
C4 C5 1.398(5) .
C5 C6 1.394(5) .
C5 C13 1.489(5) .
C6 N12 1.373(5) .
C6 C7 1.436(6) .
C7 C8 1.347(6) .
C7 H7 0.9500 .
C8 C9 1.431(6) .
C8 H8 0.9500 .
C9 N12 1.374(5) .
C9 C10 1.407(5) .
C10 C1 1.395(6) 2_756
C10 C19 1.505(6) .
N11 H11 0.8800 .
N12 H12 0.8800 .
C13 C18 1.391(6) .
C13 C14 1.411(6) .
C14 C15 1.379(6) .
C14 H14 0.9500 .
C15 N16 1.335(5) .
C15 H15 0.9500 .
N16 C17 1.342(5) .
C17 C18 1.390(6) .
C17 H17 0.9500 .
C18 H18 0.9500 .
C19 C20 1.380(6) .
C19 C24 1.391(5) .
C20 C21 1.373(6) .
C20 H20 0.9500 .
C21 N22 1.344(5) .
C21 H21 0.9500 .
N22 C23 1.323(6) .
C23 C24 1.371(6) .
C23 H23 0.9500 .
C24 H24 0.9500 .
C25 N35 1.383(5) .
C25 C34 1.400(5) 2_565
C25 C26 1.431(5) .
C26 C27 1.350(5) .
C26 H26 0.9500 .
C27 C28 1.433(5) .
C27 H27 0.9500 .
C28 N35 1.372(5) .
C28 C29 1.394(5) .
C29 C30 1.407(5) .
C29 C37 1.488(5) .
C30 N36 1.360(4) .
C30 C31 1.444(5) .
C31 C32 1.348(5) .
C31 H31 0.9500 .
C32 C33 1.451(5) .
C32 H32 0.9500 .
C33 N36 1.378(5) .
C33 C34 1.406(5) .
C34 C25 1.400(5) 2_565
C34 C43 1.483(5) .
N35 H35 0.8800 .
N36 H36 0.8800 .
C37 C42 1.378(5) .
C37 C38 1.392(5) .
C38 C39 1.384(5) .
C38 H38 0.9500 .
C39 N40 1.336(5) .
C39 H39 0.9500 .
N40 C41 1.330(5) .
C41 C42 1.385(5) .
C41 H41 0.9500 .
C42 H42 0.9500 .
C43 C48 1.382(5) .
C43 C44 1.390(6) .
C44 C45 1.378(6) .
C44 H44 0.9500 .
C45 N46 1.336(5) .
C45 H45 0.9500 .
N46 C47 1.337(5) .
C47 C48 1.377(6) .
C47 H47 0.9500 .
C48 H48 0.9500 .
Dy O50 2.307(2) .
Dy O51 2.315(3) .
Dy O49 2.339(3) .
Dy O53 2.439(3) .
Dy O57 2.441(3) .
Dy O62 2.463(3) .
Dy O54 2.463(3) .
Dy O58 2.473(3) .
Dy O61 2.474(3) .
Dy N52 2.881(3) .
Dy N56 2.881(3) .
Dy N60 2.880(3) .
O49 H49A 0.9445 .
O49 H49B 1.0331 .
O50 H50A 1.0646 .
O50 H50B 0.9053 .
O51 H51A 0.7932 .
O51 H51B 0.8144 .
N52 O55 1.211(4) .
N52 O54 1.265(4) .
N52 O53 1.280(4) .
N56 O59 1.225(4) .
N56 O57 1.275(4) .
N56 O58 1.281(4) .
N60 O63 1.232(4) .
N60 O61 1.266(4) .
N60 O62 1.267(4) .
C64 C69 1.349(8) .
C64 C65 1.396(8) .
C64 H64 0.9500 .
C65 C66 1.396(8) .
C65 H65 0.9500 .
C66 C67 1.328(8) .
C66 H66 0.9500 .
C67 C68 1.368(8) .
C67 H67 0.9500 .
C68 C69 1.349(8) .
C68 H68 0.9500 .
C69 H69 0.9500 .
C70 C71 1.382(8) .
C70 C72 1.385(8) .
C70 H70 0.9500 .
C71 C72 1.377(7) 2_775
C71 H71 0.9500 .
C72 C71 1.377(7) 2_775
C72 H72 0.9500 .

loop_
_geom_hbond_atom_site_label_D
_geom_hbond_atom_site_label_H
_geom_hbond_atom_site_label_A
_geom_hbond_distance_DH
_geom_hbond_distance_HA
_geom_hbond_distance_DA
_geom_hbond_angle_DHA
_geom_hbond_site_symmetry_A
O49 H49A O63 0.94 1.98 2.869(4) 156.1 1_455
O49 H49B N16 1.03 1.69 2.706(4) 165.7 2_666
O50 H50A N22 1.06 1.71 2.741(4) 161.0 .
O50 H50B N40 0.91 1.83 2.716(4) 166.9 .
O51 H51A N46 0.79 1.88 2.660(4) 166.5 1_665
O51 H51B O57 0.81 2.08 2.867(4) 162.0 1_455

loop_
_platon_squeeze_void_nr
_platon_squeeze_void_average_x
_platon_squeeze_void_average_y
_platon_squeeze_void_average_z
_platon_squeeze_void_volume
_platon_squeeze_void_count_electrons
_platon_squeeze_void_content
1 -0.046 0.500 0.500 226 35 ' '
2 0.111 0.000 0.348 7 1 ' '
3 0.889 0.000 0.651 7 1 ' '
